data_7119455
loop_
_publ_author_name
'Hu, Fei-Long'
'Wang, Hui-Fang'
'Guo, Dong'
'Zhang, Hui'
'Lang, Jian-Ping'
'Beves, Jonathon E.'

_publ_section_title
;
 Controlled formation of chiral networks and their reversible chiroptical
 switching behaviour by UV/microwave irradiation
;
_journal_issue 51
_journal_name_full 'Chemical Communications'
_journal_page_first 7990
_journal_page_last 7993
_journal_paper_doi 10.1039/c6cc03256g
_journal_volume 52
_journal_year 2016
_chemical_formula_sum 'C36 H25 Cd N2 O4'
_chemical_formula_weight 661.98
_space_group_IT_number 96
_symmetry_cell_setting tetragonal
_symmetry_space_group_name_Hall 'P 4nw 2abw'
_symmetry_space_group_name_H-M 'P 43 21 2'
_atom_sites_solution_hydrogens geom
_atom_sites_solution_primary direct
_atom_sites_solution_secondary difmap
_audit_creation_method SHELXL-97
_audit_update_record
;
2015-10-05 deposited with the CCDC.
2016-05-27 downloaded from the CCDC.
;
_cell_angle_alpha 90.00
_cell_angle_beta 90.00
_cell_angle_gamma 90.00
_cell_formula_units_Z 8
_cell_length_a 14.573(3)
_cell_length_b 14.573(3)
_cell_length_c 28.941(11)
_cell_measurement_reflns_used 9814
_cell_measurement_temperature 296(2)
_cell_measurement_theta_max 23.66
_cell_measurement_theta_min 2.43
_cell_volume 6146(3)
_computing_cell_refinement 'Bruker SMART'
_computing_data_collection 'Bruker SMART'
_computing_data_reduction 'Bruker SHELXTL'
_computing_molecular_graphics 'Bruker SHELXTL'
_computing_publication_material 'Bruker SHELXTL'
_computing_structure_refinement 'SHELXL-97 (Sheldrick, 1997)'
_computing_structure_solution 'SHELXS-97 (Sheldrick, 1990)'
_diffrn_ambient_temperature 296(2)
_diffrn_measured_fraction_theta_full 0.990
_diffrn_measured_fraction_theta_max 0.990
_diffrn_measurement_device_type 'CCD area detector'
_diffrn_measurement_method 'phi and omega scans'
_diffrn_radiation_monochromator graphite
_diffrn_radiation_source 'fine-focus sealed tube'
_diffrn_radiation_type MoK\a
_diffrn_radiation_wavelength 0.71073
_diffrn_reflns_av_R_equivalents 0.0966
_diffrn_reflns_av_sigmaI/netI 0.0582
_diffrn_reflns_limit_h_max 17
_diffrn_reflns_limit_h_min -17
_diffrn_reflns_limit_k_max 17
_diffrn_reflns_limit_k_min -17
_diffrn_reflns_limit_l_max 33
_diffrn_reflns_limit_l_min -31
_diffrn_reflns_number 42086
_diffrn_reflns_theta_full 25.00
_diffrn_reflns_theta_max 25.00
_diffrn_reflns_theta_min 2.43
_exptl_absorpt_coefficient_mu 0.752
_exptl_absorpt_correction_T_max 0.8641
_exptl_absorpt_correction_T_min 0.8520
_exptl_absorpt_correction_type multi-scan
_exptl_absorpt_process_details sadabs
_exptl_crystal_colour yellow
_exptl_crystal_density_diffrn 1.431
_exptl_crystal_density_method 'not measured'
_exptl_crystal_description block
_exptl_crystal_F_000 2680
_exptl_crystal_size_max 0.22
_exptl_crystal_size_mid 0.21
_exptl_crystal_size_min 0.20
_refine_diff_density_max 0.734
_refine_diff_density_min -0.399
_refine_diff_density_rms 0.073
_refine_ls_abs_structure_details 'Flack H D (1983), Acta Cryst. A39, 876-881'
_refine_ls_abs_structure_Flack 0.06(5)
_refine_ls_extinction_method none
_refine_ls_goodness_of_fit_ref 1.106
_refine_ls_hydrogen_treatment mixed
_refine_ls_matrix_type full
_refine_ls_number_parameters 403
_refine_ls_number_reflns 5387
_refine_ls_number_restraints 1
_refine_ls_restrained_S_all 1.107
_refine_ls_R_factor_all 0.0827
_refine_ls_R_factor_gt 0.0543
_refine_ls_shift/su_max 0.023
_refine_ls_shift/su_mean 0.003
_refine_ls_structure_factor_coef Fsqd
_refine_ls_weighting_details 'calc w=1/[\s^2^(Fo^2^)+(0.0447P)^2^+8.9172P] where P=(Fo^2^+2Fc^2^)/3'
_refine_ls_weighting_scheme calc
_refine_ls_wR_factor_gt 0.1141
_refine_ls_wR_factor_ref 0.1276
_reflns_number_gt 4114
_reflns_number_total 5387
_reflns_threshold_expression >2sigma(I)
_cod_data_source_file c6cc03256g2.cif
_cod_data_source_block 1406668
_cod_original_sg_symbol_H-M P4(1)2(1)2
_cod_database_code 7119455

loop_
_symmetry_equiv_pos_as_xyz
'x, y, z'
'-x, -y, z+1/2'
'-y+1/2, x+1/2, z+3/4'
'y+1/2, -x+1/2, z+1/4'
'-x+1/2, y+1/2, -z+3/4'
'x+1/2, -y+1/2, -z+1/4'
'y, x, -z'
'-y, -x, -z+1/2'

loop_
_atom_site_label
_atom_site_type_symbol
_atom_site_fract_x
_atom_site_fract_y
_atom_site_fract_z
_atom_site_U_iso_or_equiv
_atom_site_adp_type
_atom_site_occupancy
_atom_site_symmetry_multiplicity
_atom_site_calc_flag
_atom_site_refinement_flags
_atom_site_disorder_assembly
_atom_site_disorder_group
Cd1 Cd 0.07784(4) 0.17504(4) 0.055573(17) 0.05410(18) Uani 1 1 d . . .
N1 N -0.0256(4) 0.0571(5) 0.0606(2) 0.0612(18) Uani 1 1 d . . .
N2 N 0.1960(4) 0.2821(4) 0.0535(2) 0.0562(15) Uani 1 1 d . A .
O1 O 0.0267(5) 0.2573(6) 0.1165(3) 0.107(2) Uani 1 1 d . . .
O2 O 0.1358(6) 0.1665(5) 0.1423(3) 0.111(3) Uani 1 1 d . . .
O3 O -0.0303(5) 0.2706(5) 0.0130(2) 0.0860(18) Uani 1 1 d . . .
O4 O 0.1850(4) 0.0654(4) 0.02790(16) 0.0641(13) Uani 1 1 d . . .
C1 C 0.1764(8) 0.3701(6) 0.0496(4) 0.089(3) Uani 1 1 d . . .
H1 H 0.1153 0.3865 0.0453 0.106 Uiso 1 1 calc R . .
C2 C 0.2393(10) 0.4377(7) 0.0515(5) 0.121(5) Uani 1 1 d . A .
H2 H 0.2207 0.4983 0.0477 0.145 Uiso 1 1 calc R . .
C3 C 0.3321(9) 0.4186(9) 0.0589(3) 0.102(4) Uani 1 1 d . . .
C4 C 0.3487(6) 0.3319(10) 0.0637(4) 0.102(4) Uani 1 1 d . A .
H4 H 0.4090 0.3145 0.0695 0.122 Uiso 1 1 calc R . .
C5 C 0.2821(6) 0.2620(6) 0.0609(4) 0.081(3) Uani 1 1 d . . .
H5 H 0.2997 0.2011 0.0643 0.097 Uiso 1 1 calc R A .
C6 C 0.4209(14) 0.4636(11) 0.0652(6) 0.065(3) Uani 0.522(10) 1 d PD A 1
C7 C 0.4231(13) 0.5551(11) 0.0466(6) 0.064(4) Uani 0.522(10) 1 d PD A 1
C7' C 0.4592(14) 0.5121(15) 0.0643(7) 0.064(4) Uani 0.478(10) 1 d P A 2
C6' C 0.3790(14) 0.5128(14) 0.0563(7) 0.065(3) Uani 0.478(10) 1 d P A 2
C8 C 0.5153(9) 0.6037(9) 0.0563(5) 0.111(5) Uani 1 1 d . . .
C9 C 0.5025(8) 0.6834(11) 0.0338(5) 0.133(5) Uani 1 1 d . A .
H9 H 0.4477 0.6923 0.0179 0.160 Uiso 1 1 calc R . .
C10 C 0.5686(9) 0.7540(9) 0.0333(5) 0.134(5) Uani 1 1 d . . .
H10 H 0.5581 0.8076 0.0166 0.161 Uiso 1 1 calc R A .
C11 C 0.6486(7) 0.7425(7) 0.0577(4) 0.091(3) Uani 1 1 d . A .
C12 C 0.6610(8) 0.6616(8) 0.0802(4) 0.113(4) Uani 1 1 d . . .
H12 H 0.7149 0.6526 0.0968 0.136 Uiso 1 1 calc R A .
C13 C 0.5961(10) 0.5922(8) 0.0795(5) 0.117(4) Uani 1 1 d . A .
H13 H 0.6076 0.5374 0.0949 0.141 Uiso 1 1 calc R . .
C14 C 0.7112(10) 0.8196(10) 0.0580(4) 0.141(6) Uani 1 1 d . . .
C15 C 0.7748(12) 0.8394(13) 0.0668(4) 0.218(11) Uani 1 1 d . A .
H15 H 0.8031 0.7907 0.0820 0.262 Uiso 1 1 calc R . .
C16 C 0.8424(10) 0.9187(10) 0.0649(4) 0.121(5) Uani 1 1 d . . .
C17 C 0.9366(9) 0.8988(7) 0.0633(4) 0.108(4) Uani 1 1 d . . .
H17 H 0.9578 0.8386 0.0639 0.130 Uiso 1 1 calc R . .
C18 C -0.1828(8) 0.0068(10) 0.0641(3) 0.102(4) Uani 1 1 d . . .
H18 H -0.2447 0.0223 0.0648 0.122 Uiso 1 1 calc R . .
C19 C -0.1166(6) 0.0755(7) 0.0621(3) 0.081(3) Uani 1 1 d . . .
H19 H -0.1356 0.1364 0.0619 0.097 Uiso 1 1 calc R . .
C20 C -0.0038(7) -0.0285(7) 0.0609(4) 0.083(3) Uani 1 1 d . . .
H20 H 0.0584 -0.0424 0.0593 0.100 Uiso 1 1 calc R . .
C21 C 0.0877(8) 0.2321(7) 0.1453(4) 0.081(3) Uani 1 1 d . . .
C22 C 0.0965(7) 0.2965(7) 0.1868(3) 0.077(3) Uani 1 1 d . . .
C23 C 0.0434(7) 0.3745(7) 0.1894(4) 0.086(3) Uani 1 1 d . . .
H23 H 0.0019 0.3878 0.1659 0.104 Uiso 1 1 calc R . .
C24 C 0.0510(8) 0.4318(8) 0.2260(4) 0.099(3) Uani 1 1 d . . .
H24 H 0.0138 0.4836 0.2275 0.119 Uiso 1 1 calc R . .
C25 C 0.1142(7) 0.4146(8) 0.2620(3) 0.087(3) Uani 1 1 d . . .
C26 C 0.1684(7) 0.3386(7) 0.2575(3) 0.086(3) Uani 1 1 d . . .
H26 H 0.2114 0.3264 0.2804 0.103 Uiso 1 1 calc R . .
C27 C 0.1624(7) 0.2791(7) 0.2205(3) 0.085(3) Uani 1 1 d . . .
H27 H 0.2013 0.2288 0.2182 0.102 Uiso 1 1 calc R . .
C28 C -0.1163(7) 0.5289(8) -0.1958(4) 0.098(3) Uani 1 1 d . . .
H28 H -0.1597 0.5433 -0.1734 0.117 Uiso 1 1 calc R . .
C29 C -0.0641(11) 0.4634(8) -0.1881(4) 0.121(5) Uani 1 1 d . . .
H29 H -0.0256 0.4487 -0.2126 0.145 Uiso 1 1 calc R . .
C30 C -0.0523(8) 0.4045(8) -0.1469(4) 0.100(3) Uani 1 1 d . . .
C31 C 0.0146(10) 0.3414(8) -0.1456(4) 0.119(4) Uani 1 1 d . . .
H31 H 0.0526 0.3341 -0.1712 0.143 Uiso 1 1 calc R . .
C32 C 0.0282(8) 0.2869(7) -0.1071(3) 0.098(3) Uani 1 1 d . . .
H32 H 0.0729 0.2415 -0.1082 0.118 Uiso 1 1 calc R . .
C33 C -0.0217(6) 0.2973(6) -0.0673(3) 0.074(3) Uani 1 1 d . . .
C34 C -0.0907(7) 0.3609(7) -0.0688(3) 0.086(3) Uani 1 1 d . . .
H34 H -0.1269 0.3689 -0.0426 0.103 Uiso 1 1 calc R . .
C35 C -0.1093(7) 0.4151(7) -0.1085(4) 0.093(3) Uani 1 1 d . . .
H35 H -0.1579 0.4564 -0.1088 0.112 Uiso 1 1 calc R . .
C36 C 0.0036(6) 0.2478(6) -0.0236(3) 0.064(2) Uani 1 1 d . . .
H6A H 0.359(8) 0.558(7) 0.034(4) 0.12(4) Uiso 1 1 d . . .
H7A H 0.491(6) 0.442(6) 0.085(3) 0.09(3) Uiso 1 1 d . . .

loop_
_atom_site_aniso_label
_atom_site_aniso_U_11
_atom_site_aniso_U_22
_atom_site_aniso_U_33
_atom_site_aniso_U_23
_atom_site_aniso_U_13
_atom_site_aniso_U_12
Cd1 0.0523(3) 0.0546(4) 0.0555(3) 0.0087(3) -0.0085(3) -0.0237(3)
N1 0.063(4) 0.058(5) 0.063(4) 0.009(4) 0.001(4) -0.042(3)
N2 0.054(4) 0.052(4) 0.063(4) 0.007(3) -0.010(3) -0.021(3)
O1 0.098(5) 0.129(6) 0.094(5) -0.036(5) 0.022(4) -0.038(5)
O2 0.148(7) 0.072(5) 0.114(6) -0.007(4) 0.047(5) -0.013(5)
O3 0.093(5) 0.099(5) 0.067(4) 0.019(4) 0.003(3) 0.016(4)
O4 0.059(3) 0.061(3) 0.073(3) 0.016(3) -0.017(3) -0.008(3)
C1 0.087(6) 0.053(5) 0.126(8) 0.016(5) -0.022(7) -0.017(5)
C2 0.149(11) 0.068(7) 0.145(11) 0.012(7) -0.046(9) -0.054(8)
C3 0.130(10) 0.101(8) 0.075(5) -0.015(6) 0.012(7) -0.087(8)
C4 0.051(6) 0.137(10) 0.118(9) -0.018(9) -0.007(5) -0.049(7)
C5 0.053(5) 0.073(6) 0.116(8) -0.010(6) -0.028(5) -0.017(4)
C6 0.068(10) 0.051(10) 0.075(8) 0.014(7) -0.014(8) -0.026(7)
C7 0.058(10) 0.056(11) 0.079(11) 0.014(7) 0.016(8) -0.019(7)
C7' 0.058(10) 0.056(11) 0.079(11) 0.014(7) 0.016(8) -0.019(7)
C6' 0.068(10) 0.051(10) 0.075(8) 0.014(7) -0.014(8) -0.026(7)
C8 0.109(10) 0.102(10) 0.123(9) -0.040(8) 0.057(9) -0.066(8)
C9 0.083(8) 0.145(12) 0.171(13) -0.042(11) -0.008(8) -0.058(9)
C10 0.104(9) 0.110(10) 0.188(14) -0.006(8) 0.014(9) -0.062(8)
C11 0.069(7) 0.078(7) 0.124(8) -0.013(7) 0.018(7) -0.050(5)
C12 0.104(9) 0.090(8) 0.145(10) 0.008(7) 0.001(8) -0.052(7)
C13 0.128(11) 0.068(7) 0.156(12) 0.001(7) 0.024(9) -0.053(7)
C14 0.138(11) 0.155(12) 0.130(9) -0.033(10) 0.021(9) -0.122(10)
C15 0.240(19) 0.30(2) 0.112(10) -0.072(12) 0.060(11) -0.244(18)
C16 0.133(12) 0.141(12) 0.090(7) -0.010(8) 0.020(7) -0.102(10)
C17 0.125(10) 0.072(7) 0.127(10) 0.003(6) 0.022(8) -0.063(7)
C18 0.066(6) 0.152(10) 0.088(7) 0.014(7) -0.003(5) -0.058(8)
C19 0.059(5) 0.086(6) 0.097(7) 0.007(6) -0.009(5) -0.023(5)
C20 0.084(7) 0.075(7) 0.090(7) 0.013(6) 0.009(6) -0.040(5)
C21 0.080(7) 0.080(7) 0.082(7) -0.003(6) 0.041(6) -0.022(6)
C22 0.079(6) 0.087(7) 0.065(6) -0.014(5) 0.009(5) 0.000(5)
C23 0.098(8) 0.081(6) 0.080(7) -0.007(6) -0.009(6) 0.015(6)
C24 0.116(9) 0.084(7) 0.097(8) -0.016(6) 0.011(7) 0.019(7)
C25 0.095(7) 0.094(7) 0.073(6) -0.034(6) 0.010(5) -0.008(6)
C26 0.088(7) 0.101(7) 0.069(6) -0.013(6) 0.005(5) 0.004(6)
C27 0.093(7) 0.080(6) 0.083(6) -0.002(5) 0.014(6) 0.012(5)
C28 0.079(7) 0.112(8) 0.102(8) 0.043(7) -0.028(6) 0.005(6)
C29 0.193(14) 0.098(8) 0.073(7) 0.006(6) -0.047(8) 0.024(9)
C30 0.123(10) 0.092(8) 0.084(7) 0.023(6) -0.027(7) 0.018(7)
C31 0.166(12) 0.106(9) 0.086(8) 0.019(7) -0.004(7) 0.044(9)
C32 0.148(10) 0.073(7) 0.074(6) 0.011(5) -0.020(6) 0.040(6)
C33 0.076(6) 0.067(6) 0.078(6) -0.010(4) -0.026(5) 0.009(5)
C34 0.087(7) 0.089(7) 0.081(6) 0.015(5) -0.005(5) 0.010(6)
C35 0.097(7) 0.075(6) 0.108(8) 0.017(6) -0.027(6) 0.027(6)
C36 0.057(6) 0.050(6) 0.085(6) 0.018(4) -0.029(5) -0.010(4)

loop_
_atom_type_symbol
_atom_type_description
_atom_type_scat_dispersion_real
_atom_type_scat_dispersion_imag
_atom_type_scat_source
C C 0.0033 0.0016 'International Tables Vol C Tables 4.2.6.8 and 6.1.1.4'
H H 0.0000 0.0000 'International Tables Vol C Tables 4.2.6.8 and 6.1.1.4'
N N 0.0061 0.0033 'International Tables Vol C Tables 4.2.6.8 and 6.1.1.4'
O O 0.0106 0.0060 'International Tables Vol C Tables 4.2.6.8 and 6.1.1.4'
Cd Cd -0.8075 1.2024 'International Tables Vol C Tables 4.2.6.8 and 6.1.1.4'

loop_
_geom_angle_atom_site_label_1
_geom_angle_atom_site_label_2
_geom_angle_atom_site_label_3
_geom_angle
_geom_angle_site_symmetry_1
_geom_angle_site_symmetry_3
O1 Cd1 N1 97.6(2) . .
O1 Cd1 N2 84.8(2) . .
N1 Cd1 N2 173.1(2) . .
O1 Cd1 O4 146.9(3) . .
N1 Cd1 O4 87.1(2) . .
N2 Cd1 O4 87.5(2) . .
O1 Cd1 O4 136.1(3) . 7
N1 Cd1 O4 93.34(19) . 7
N2 Cd1 O4 89.38(19) . 7
O4 Cd1 O4 75.74(18) . 7
O1 Cd1 O3 83.0(3) . .
N1 Cd1 O3 92.0(3) . .
N2 Cd1 O3 94.7(2) . .
O4 Cd1 O3 129.77(19) . .
O4 Cd1 O3 54.16(19) 7 .
O1 Cd1 C21 27.5(3) . .
N1 Cd1 C21 101.7(2) . .
N2 Cd1 C21 77.4(2) . .
O4 Cd1 C21 119.4(3) . .
O4 Cd1 C21 158.8(3) 7 .
O3 Cd1 C21 109.9(3) . .
O1 Cd1 C36 108.4(3) . .
N1 Cd1 C36 94.8(2) . .
N2 Cd1 C36 90.6(2) . .
O4 Cd1 C36 103.7(3) . .
O4 Cd1 C36 28.0(2) 7 .
O3 Cd1 C36 26.3(2) . .
C21 Cd1 C36 134.1(3) . .
C20 N1 C19 115.7(7) . .
C20 N1 Cd1 124.4(6) . .
C19 N1 Cd1 119.9(6) . .
C5 N2 C1 116.1(7) . .
C5 N2 Cd1 123.9(6) . .
C1 N2 Cd1 119.7(6) . .
C21 O1 Cd1 97.3(7) . .
C36 O3 Cd1 91.2(5) . .
C36 O4 Cd1 165.8(5) 7 .
C36 O4 Cd1 89.9(4) 7 7
Cd1 O4 Cd1 104.24(18) . 7
N2 C1 C2 124.1(10) . .
C1 C2 C3 121.3(11) . .
C4 C3 C2 113.1(8) . .
C4 C3 C6 105.0(13) . .
C2 C3 C6 141.8(13) . .
C4 C3 C6' 142.7(14) . .
C2 C3 C6' 104.2(13) . .
C6 C3 C6' 37.9(9) . .
C3 C4 C5 124.8(11) . .
N2 C5 C4 120.6(9) . .
C7 C6 C3 112.8(16) . .
C6 C7 C8 112.0(17) . .
C6' C7' C8 118(2) . .
C7' C6' C3 115(2) . .
C9 C8 C13 117.7(10) . .
C9 C8 C7 100.7(14) . .
C13 C8 C7 141.6(14) . .
C9 C8 C7' 136.6(15) . .
C13 C8 C7' 105.7(14) . .
C7 C8 C7' 35.9(9) . .
C8 C9 C10 122.7(14) . .
C11 C10 C9 119.1(14) . .
C12 C11 C10 117.7(8) . .
C12 C11 C14 125.9(12) . .
C10 C11 C14 116.3(12) . .
C11 C12 C13 122.4(13) . .
C8 C13 C12 120.4(13) . .
C15 C14 C11 144(2) . .
C14 C15 C16 144(2) . .
C18 C16 C17 117.8(9) 1_665 .
C18 C16 C15 123.7(15) 1_665 .
C17 C16 C15 118.6(15) . .
C20 C17 C16 117.5(11) 1_665 .
C16 C18 C19 120.1(12) 1_445 .
N1 C19 C18 122.6(11) . .
N1 C20 C17 126.3(11) . 1_445
O2 C21 O1 126.7(11) . .
O2 C21 C22 120.0(12) . .
O1 C21 C22 113.3(10) . .
O2 C21 Cd1 73.6(7) . .
O1 C21 Cd1 55.2(5) . .
C22 C21 Cd1 159.8(7) . .
C23 C22 C27 119.9(9) . .
C23 C22 C21 120.2(10) . .
C27 C22 C21 119.8(10) . .
C24 C23 C22 120.5(10) . .
C23 C24 C25 121.4(10) . .
C26 C25 C24 116.8(9) . .
C26 C25 C28 121.4(10) . 2_565
C24 C25 C28 121.6(10) . 2_565
C25 C26 C27 123.1(10) . .
C26 C27 C22 118.3(10) . .
C29 C28 C25 124.6(13) . 2_564
C28 C29 C30 131.5(14) . .
C31 C30 C35 119.2(10) . .
C31 C30 C29 120.3(12) . .
C35 C30 C29 120.5(11) . .
C30 C31 C32 121.3(12) . .
C33 C32 C31 122.6(10) . .
C32 C33 C34 116.0(8) . .
C32 C33 C36 121.7(8) . .
C34 C33 C36 122.1(9) . .
C33 C34 C35 122.8(9) . .
C30 C35 C34 117.9(9) . .
O3 C36 O4 124.2(7) . 7
O3 C36 C33 120.2(8) . .
O4 C36 C33 115.5(8) 7 .
O3 C36 Cd1 62.5(4) . .
O4 C36 Cd1 62.1(3) 7 .
C33 C36 Cd1 169.9(6) . .

loop_
_geom_bond_atom_site_label_1
_geom_bond_atom_site_label_2
_geom_bond_distance
_geom_bond_site_symmetry_2
Cd1 O1 2.260(7) .
Cd1 N1 2.291(5) .
Cd1 N2 2.324(5) .
Cd1 O4 2.374(6) .
Cd1 O4 2.427(5) 7
Cd1 O3 2.437(6) .
Cd1 C21 2.730(11) .
Cd1 C36 2.747(7) .
N1 C20 1.287(12) .
N1 C19 1.354(11) .
N2 C5 1.307(10) .
N2 C1 1.319(10) .
O1 C21 1.271(12) .
O2 C21 1.189(12) .
O3 C36 1.216(10) .
O4 C36 1.289(10) 7
O4 Cd1 2.427(5) 7
C1 C2 1.347(13) .
C2 C3 1.397(17) .
C3 C4 1.293(16) .
C3 C6 1.46(2) .
C3 C6' 1.54(2) .
C4 C5 1.409(12) .
C6 C7 1.438(16) .
C7 C8 1.55(2) .
C7' C6' 1.19(3) .
C7' C8 1.58(2) .
C8 C9 1.345(19) .
C8 C13 1.365(18) .
C9 C10 1.409(14) .
C10 C11 1.374(16) .
C11 C12 1.360(15) .
C11 C14 1.446(12) .
C12 C13 1.385(13) .
C14 C15 1.005(16) .
C15 C16 1.519(14) .
C16 C18 1.336(18) 1_665
C16 C17 1.405(18) .
C17 C20 1.372(11) 1_665
C18 C16 1.336(18) 1_445
C18 C19 1.391(13) .
C20 C17 1.372(11) 1_445
C21 C22 1.529(13) .
C22 C23 1.377(13) .
C22 C27 1.392(13) .
C23 C24 1.353(13) .
C24 C25 1.413(14) .
C25 C26 1.366(13) .
C25 C28 1.473(13) 2_565
C26 C27 1.380(12) .
C28 C29 1.240(15) .
C28 C25 1.473(13) 2_564
C29 C30 1.481(14) .
C30 C31 1.340(15) .
C30 C35 1.397(14) .
C31 C32 1.383(13) .
C32 C33 1.369(13) .
C33 C34 1.368(12) .
C33 C36 1.502(11) .
C34 C35 1.421(12) .
C36 O4 1.289(10) 7
